data_2002677
loop_
_publ_author_name
'Frenzen, S'
'Mueller-Buschbaum, Hk'

_publ_section_title
;
Ueber einen 9 L-Perowskit der Zusammensetzung Ba9 Ru3.2 Mn5.8 O27
;
_journal_name_full
;
Zeitschrift fuer Naturforschung, Teil B. Anorganische Chemie,
Organische Chemie (42,1987-)
;
_journal_page_first 585
_journal_page_last 588
_journal_volume 50
_journal_year 1995
_chemical_formula_structural 'Ba9 (Ru3.2 Mn5.8) O27'
_chemical_formula_sum 'Ba9 Mn5.8 O27 Ru3.2'
_chemical_name_systematic
;
Barium ruthenium manganese oxide (9/3.2/5.8/27)
;
_space_group_IT_number 166
_symmetry_cell_setting trigonal
_symmetry_space_group_name_Hall '-R 3 2"'
_symmetry_space_group_name_H-M 'R -3 m :H'
_cell_angle_alpha 90
_cell_angle_beta 90
_cell_angle_gamma 120
_cell_formula_units_Z 1
_cell_length_a 5.7043(5)
_cell_length_b 5.7043(5)
_cell_length_c 21.25499
_cell_volume 599.0
_refine_ls_R_factor_all 0.067
_cod_original_sg_symbol_H-M 'R -3 m H'
_cod_database_code 2002677

loop_
_symmetry_equiv_pos_as_xyz
x,y,z
-y,x-y,z
y-x,-x,z
-y,-x,z
x,x-y,z
y-x,y,z
-x,-y,-z
y,y-x,-z
x-y,x,-z
y,x,-z
-x,y-x,-z
x-y,-y,-z
1/3+x,2/3+y,2/3+z
2/3+x,1/3+y,1/3+z
1/3-y,2/3+x-y,2/3+z
2/3-y,1/3+x-y,1/3+z
1/3-x+y,2/3-x,2/3+z
2/3-x+y,1/3-x,1/3+z
1/3-y,2/3-x,2/3+z
2/3-y,1/3-x,1/3+z
1/3+x,2/3+x-y,2/3+z
2/3+x,1/3+x-y,1/3+z
1/3-x+y,2/3+y,2/3+z
2/3-x+y,1/3+y,1/3+z
1/3-x,2/3-y,2/3-z
2/3-x,1/3-y,1/3-z
1/3+y,2/3-x+y,2/3-z
2/3+y,1/3-x+y,1/3-z
1/3+x-y,2/3+x,2/3-z
2/3+x-y,1/3+x,1/3-z
1/3+y,2/3+x,2/3-z
2/3+y,1/3+x,1/3-z
1/3-x,2/3-x+y,2/3-z
2/3-x,1/3-x+y,1/3-z
1/3+x-y,2/3-y,2/3-z
2/3+x-y,1/3-y,1/3-z

loop_
_atom_site_aniso_label
_atom_site_aniso_U_11
_atom_site_aniso_U_12
_atom_site_aniso_U_13
_atom_site_aniso_U_22
_atom_site_aniso_U_23
_atom_site_aniso_U_33
Ba1 0.0112(3) 0.00558(14) 0. 0.0112(3) 0. 0.0159(6)
Ba2 0.0111(2) 0.00554(10) 0. 0.0111(2) 0. 0.0140(4)
Ru1 0.0094(6) 0.0047(3) 0. 0.0094(6) 0. 0.0101(12)
Mn1 0.0094(6) 0.0047(3) 0. 0.0094(6) 0. 0.0101(12)
Ru2 0.0075(3) 0.0037(2) 0. 0.0075(3) 0. 0.0080(8)
Mn2 0.0075(3) 0.0037(2) 0. 0.0075(3) 0. 0.0080(8)
O1 0.019(3) 0.010(2) .000(2) 0.020(4) -0.001(4) 0.010(4)
O2 0.0140(11) 0.010(14) -0.0004(9) 0.0140(11) 0.0004(9) 0.008(3)

loop_
_atom_site_label
_atom_site_type_symbol
_atom_site_symmetry_multiplicity
_atom_site_Wyckoff_symbol
_atom_site_fract_x
_atom_site_fract_y
_atom_site_fract_z
_atom_site_occupancy
_atom_site_attached_hydrogens
_atom_site_calc_flag
Ba1 Ba2+ 3 a 0. 0. 0. 1. 0 d
Ba2 Ba2+ 6 c 0. 0. 0.2182(1) 1. 0 d
Ru1 Ru4+ 3 b 0. 0. 0.5 0.2333 0 d
Mn1 Mn4+ 3 b 0. 0. 0.5 0.7667 0 d
Ru2 Ru4+ 6 c 0. 0. 0.3823(1) 0.4167 0 d
Mn2 Mn4+ 6 c 0. 0. 0.3823(1) 0.5833 0 d
O1 O2- 9 e 0.5 0. 0. 1. 0 d
O2 O2- 18 h 0.1523(6) 0.8477(6) 0.5583(3) 1. 0 d

loop_
_atom_type_symbol
_atom_type_oxidation_number
Ba2+ 2.000
Ru4+ 4.000
Mn4+ 4.000
O2- -2.000
